data_4305225
loop_
_publ_author_name
'Marie Vougo-Zanda'
'Jin Huang'
'Ekaterina Anokhina'
'Xiqu Wang'
'Allan J. Jacobson'

_publ_section_title
;
Tossing and Turning: Guests in the Flexible Frameworks of Metal(III)
Dicarboxylates
;
_journal_name_full 'Inorganic Chemistry'
_journal_page_first 11535
_journal_page_last 11542
_journal_paper_doi 10.1021/ic800008f
_journal_volume 47
_journal_year 2008
_chemical_formula_sum 'C13 H10 Ga N O5'
_chemical_formula_weight 329.94
_chemical_name_systematic
; 
 ? 
;
_space_group_IT_number 74
_symmetry_cell_setting orthorhombic
_symmetry_space_group_name_Hall '-I 2b 2'
_symmetry_space_group_name_H-M 'I m m a'
_atom_sites_solution_hydrogens geom
_atom_sites_solution_primary direct
_atom_sites_solution_secondary difmap
_audit_creation_method SHELXL-97
_cell_angle_alpha 90.00
_cell_angle_beta 90.00
_cell_angle_gamma 90.00
_cell_formula_units_Z 4
_cell_length_a 17.287(11)
_cell_length_b 6.727(5)
_cell_length_c 12.461(9)
_cell_measurement_temperature 296(2)
_cell_volume 1449.1(18)
_computing_structure_refinement 'SHELXL-97 (Sheldrick, 1997)'
_computing_structure_solution 'SHELXS-97 (Sheldrick, 1990)'
_diffrn_ambient_temperature 296(2)
_diffrn_measured_fraction_theta_full 0.606
_diffrn_measured_fraction_theta_max 0.606
_diffrn_radiation_monochromator graphite
_diffrn_radiation_source 'fine-focus sealed tube'
_diffrn_radiation_type MoK\a
_diffrn_radiation_wavelength 0.71073
_diffrn_reflns_av_R_equivalents 0.1334
_diffrn_reflns_av_sigmaI/netI 0.0702
_diffrn_reflns_limit_h_max 22
_diffrn_reflns_limit_h_min -5
_diffrn_reflns_limit_k_max 8
_diffrn_reflns_limit_k_min -6
_diffrn_reflns_limit_l_max 10
_diffrn_reflns_limit_l_min -8
_diffrn_reflns_number 1290
_diffrn_reflns_theta_full 28.64
_diffrn_reflns_theta_max 28.64
_diffrn_reflns_theta_min 3.44
_exptl_absorpt_coefficient_mu 1.915
_exptl_crystal_density_diffrn 1.512
_exptl_crystal_density_method 'not measured'
_exptl_crystal_F_000 664
_refine_diff_density_max 1.345
_refine_diff_density_min -0.934
_refine_diff_density_rms 0.146
_refine_ls_extinction_method none
_refine_ls_goodness_of_fit_ref 1.090
_refine_ls_hydrogen_treatment mixed
_refine_ls_matrix_type full
_refine_ls_number_parameters 53
_refine_ls_number_reflns 630
_refine_ls_number_restraints 4
_refine_ls_restrained_S_all 1.087
_refine_ls_R_factor_all 0.0675
_refine_ls_R_factor_gt 0.0623
_refine_ls_shift/su_max 0.000
_refine_ls_shift/su_mean 0.000
_refine_ls_structure_factor_coef Fsqd
_refine_ls_weighting_details 'calc w=1/[\s^2^(Fo^2^)+(0.1146P)^2^+5.6211P] where P=(Fo^2^+2Fc^2^)/3'
_refine_ls_weighting_scheme calc
_refine_ls_wR_factor_gt 0.1795
_refine_ls_wR_factor_ref 0.1864
_reflns_number_gt 539
_reflns_number_total 630
_reflns_threshold_expression >2sigma(I)
_cod_data_source_file ic800008f_si_006.cif
_cod_data_source_block capilrt
_cod_original_cell_volume 1449.2(17)
_cod_original_sg_symbol_H-M 'I m m b'
_cod_database_code 4305225

loop_
_symmetry_equiv_pos_as_xyz
'x, y, z'
'-x, -y+1/2, z'
'-x, y+1/2, -z'
'x, -y, -z'
'x+1/2, y+1/2, z+1/2'
'-x+1/2, -y+1, z+1/2'
'-x+1/2, y+1, -z+1/2'
'x+1/2, -y+1/2, -z+1/2'
'-x, -y, -z'
'x, y-1/2, -z'
'x, -y-1/2, z'
'-x, y, z'
'-x+1/2, -y+1/2, -z+1/2'
'x+1/2, y, -z+1/2'
'x+1/2, -y, z+1/2'
'-x+1/2, y+1/2, z+1/2'

loop_
_atom_site_label
_atom_site_type_symbol
_atom_site_fract_x
_atom_site_fract_y
_atom_site_fract_z
_atom_site_U_iso_or_equiv
_atom_site_adp_type
_atom_site_occupancy
_atom_site_symmetry_multiplicity
_atom_site_calc_flag
_atom_site_refinement_flags
_atom_site_disorder_assembly
_atom_site_disorder_group
Ga1 Ga 0.0000 0.0000 0.5000 0.0251(6) Uani 1 4 d S . .
O1 O 0.0000 0.2500 0.4303(6) 0.0242(19) Uani 1 4 d S . .
O2 O 0.0821(2) 0.0836(6) 0.5996(4) 0.0626(17) Uani 1 1 d . . .
C3 C 0.2164(4) 0.0730(11) 0.7195(9) 0.099(4) Uani 1 1 d . . .
H3 H 0.1941 -0.0469 0.6989 0.119 Uiso 1 1 calc R . .
C2 C 0.1825(6) 0.2500 0.6893(11) 0.078(5) Uani 1 2 d S . .
C1 C 0.1093(5) 0.2500 0.6239(10) 0.059(3) Uani 1 2 d S . .
N1 N 0.0341(12) 0.2500 0.204(2) 0.096(8) Uiso 0.50 2 d SPD . .
C4 C 0.053(3) 0.417(5) 0.154(3) 0.199(16) Uiso 0.50 1 d PD . .
C5 C 0.127(4) 0.2500 0.035(5) 0.18(2) Uiso 0.50 2 d SPD . .
C6 C 0.100(3) 0.428(7) 0.068(4) 0.36(4) Uiso 0.50 1 d PD . .

loop_
_atom_site_aniso_label
_atom_site_aniso_U_11
_atom_site_aniso_U_22
_atom_site_aniso_U_33
_atom_site_aniso_U_23
_atom_site_aniso_U_13
_atom_site_aniso_U_12
Ga1 0.0061(6) 0.0201(6) 0.0491(14) -0.0012(4) 0.000 0.000
O1 0.020(3) 0.023(3) 0.030(6) 0.000 0.000 0.000
O2 0.058(3) 0.029(2) 0.101(5) 0.005(3) -0.052(3) -0.0063(18)
C3 0.094(5) 0.024(3) 0.179(10) -0.004(5) -0.105(6) -0.002(3)
C2 0.072(6) 0.025(4) 0.137(13) 0.000 -0.077(7) 0.000
C1 0.053(5) 0.026(4) 0.097(10) 0.000 -0.050(5) 0.000

loop_
_atom_type_symbol
_atom_type_description
_atom_type_scat_dispersion_real
_atom_type_scat_dispersion_imag
_atom_type_scat_source
C C 0.0033 0.0016 'International Tables Vol C Tables 4.2.6.8 and 6.1.1.4'
O O 0.0106 0.0060 'International Tables Vol C Tables 4.2.6.8 and 6.1.1.4'
Ga Ga 0.2307 1.6083 'International Tables Vol C Tables 4.2.6.8 and 6.1.1.4'
H H 0.0000 0.0000 'International Tables Vol C Tables 4.2.6.8 and 6.1.1.4'
N N 0.0061 0.0033 'International Tables Vol C Tables 4.2.6.8 and 6.1.1.4'

loop_
_geom_angle_atom_site_label_1
_geom_angle_atom_site_label_2
_geom_angle_atom_site_label_3
_geom_angle
_geom_angle_site_symmetry_1
_geom_angle_site_symmetry_3
_geom_angle_publ_flag
O1 Ga1 O1 180.0(4) 9_556 . ?
O1 Ga1 O2 92.0(2) 9_556 9_556 ?
O1 Ga1 O2 88.0(2) . 9_556 ?
O1 Ga1 O2 92.0(2) 9_556 4_556 ?
O1 Ga1 O2 88.0(2) . 4_556 ?
O2 Ga1 O2 92.4(3) 9_556 4_556 ?
O1 Ga1 O2 88.0(2) 9_556 12 ?
O1 Ga1 O2 92.0(2) . 12 ?
O2 Ga1 O2 87.6(3) 9_556 12 ?
O2 Ga1 O2 179.999(1) 4_556 12 ?
O1 Ga1 O2 88.0(2) 9_556 . ?
O1 Ga1 O2 92.0(2) . . ?
O2 Ga1 O2 180.0(2) 9_556 . ?
O2 Ga1 O2 87.6(3) 4_556 . ?
O2 Ga1 O2 92.4(3) 12 . ?
Ga1 O1 Ga1 125.4(4) . 2 ?
C1 O2 Ga1 132.8(4) . . ?
C2 C3 C3 120.3(4) . 7_546 ?
C3 C2 C3 119.4(7) 11_565 . ?
C3 C2 C1 120.3(4) 11_565 . ?
C3 C2 C1 120.3(4) . . ?
O2 C1 O2 126.9(7) . 11_565 ?
O2 C1 C2 116.5(3) . . ?
O2 C1 C2 116.5(3) 11_565 . ?
N1 N1 C4 104(2) 2 11_565 ?
N1 N1 C4 104(2) 2 . ?
C4 N1 C4 116(5) 11_565 . ?
N1 C4 C6 124(5) . . ?
N1 C4 C4 76(2) . 12 ?
C6 C4 C4 126.7(16) . 12 ?
C6 C5 C6 125(8) 11_565 . ?
C4 C6 C5 114(7) . . ?
C4 C6 C6 136(3) . 4_565 ?
C5 C6 C6 100(3) . 4_565 ?

loop_
_geom_bond_atom_site_label_1
_geom_bond_atom_site_label_2
_geom_bond_distance
_geom_bond_site_symmetry_2
_geom_bond_publ_flag
Ga1 O1 1.893(4) 9_556 ?
Ga1 O1 1.893(4) . ?
Ga1 O2 1.968(4) 9_556 ?
Ga1 O2 1.968(4) 4_556 ?
Ga1 O2 1.968(4) 12 ?
Ga1 O2 1.968(4) . ?
O1 Ga1 1.893(4) 2 ?
O2 C1 1.251(5) . ?
C3 C2 1.379(8) . ?
C3 C3 1.390(11) 7_546 ?
C2 C3 1.379(8) 11_565 ?
C2 C1 1.505(11) . ?
C1 O2 1.251(5) 11_565 ?
N1 N1 1.18(4) 2 ?
N1 C4 1.326(10) 11_565 ?
N1 C4 1.326(10) . ?
C4 C6 1.344(10) . ?
C4 C4 1.84(9) 12 ?
C5 C6 1.352(10) 11_565 ?
C5 C6 1.352(10) . ?
C6 C6 1.95(11) 4_565 ?
